data_4069704
loop_
_publ_author_name
'Schmidt, Sarah'
'Gondzik, Sebastian'
'Schulz, Stephan'
'Bl\"aser, Dieter'
'Boese, Roland'

_publ_section_title
;
 Zinc Carbodiimide Cluster Complexes: Synthesis, X-ray Crystal Structures,
 and Reaction Mechanism
;
_journal_issue 15
_journal_name_full Organometallics
_journal_page_first 4371
_journal_paper_doi 10.1021/om900373p
_journal_volume 28
_journal_year 2009
_chemical_formula_moiety
;          
C57 H100 N8 Zn4 * 2.5 C6 H12 * 1.5 C6 H6
;
_chemical_formula_sum 'C81 H139 N8 Zn4'
_chemical_formula_weight 1486.48
_chemical_name_systematic
; 
 ? 
;
_space_group_IT_number 15
_symmetry_cell_setting monoclinic
_symmetry_space_group_name_Hall '-C 2yc'
_symmetry_space_group_name_H-M 'C 1 2/c 1'
_atom_sites_solution_hydrogens geom
_atom_sites_solution_primary direct
_atom_sites_solution_secondary difmap
_audit_creation_method SHELXL-97
_cell_angle_alpha 90.00
_cell_angle_beta 115.2140(10)
_cell_angle_gamma 90.00
_cell_formula_units_Z 4
_cell_length_a 27.9483(7)
_cell_length_b 15.6718(4)
_cell_length_c 26.9271(10)
_cell_measurement_reflns_used 9914
_cell_measurement_temperature 173(2)
_cell_measurement_theta_max 25.51
_cell_measurement_theta_min 2.51
_cell_volume 10670.4(6)
_computing_cell_refinement 'BRUKER AXS SMART APEX 2 Vers. 3.0-2009'
_computing_data_collection 'BRUKER AXS SMART APEX 2 Vers. 3.0-2009'
_computing_data_reduction 'BRUKER AXS SMART APEX 2 Vers. 3.0-2009'
_computing_molecular_graphics 'BRUKER AXS SHELXTL (c) 2008 / Vers. 2008/4'
_computing_publication_material 'BRUKER AXS SHELXTL (c) 2008 / Vers. 2008/4'
_computing_structure_refinement 'BRUKER AXS SHELXTL (c) 2008 / Vers. 2008/4'
_computing_structure_solution 'BRUKER AXS SMART APEX 2 Vers. 3.0-2009'
_diffrn_ambient_temperature 173(2)
_diffrn_detector_area_resol_mean 512
_diffrn_measured_fraction_theta_full 0.993
_diffrn_measured_fraction_theta_max 0.993
_diffrn_measurement_device_type
; 
 Siemens SMART three axis goniometer with APEX II area detector system
;
_diffrn_measurement_method
;
 Data collection strategy APEX 2 / COSMO
;
_diffrn_radiation_monochromator graphite
_diffrn_radiation_source 'fine-focus sealed tube'
_diffrn_radiation_type MoK\a
_diffrn_radiation_wavelength 0.71073
_diffrn_reflns_av_R_equivalents 0.0581
_diffrn_reflns_av_sigmaI/netI 0.0493
_diffrn_reflns_limit_h_max 37
_diffrn_reflns_limit_h_min -37
_diffrn_reflns_limit_k_max 20
_diffrn_reflns_limit_k_min -20
_diffrn_reflns_limit_l_max 33
_diffrn_reflns_limit_l_min -35
_diffrn_reflns_number 63763
_diffrn_reflns_theta_full 28.31
_diffrn_reflns_theta_max 28.31
_diffrn_reflns_theta_min 1.53
_exptl_absorpt_coefficient_mu 0.923
_exptl_absorpt_correction_T_max 0.75
_exptl_absorpt_correction_T_min 0.64
_exptl_absorpt_correction_type multi-scan
_exptl_absorpt_process_details
; 
 BRUKER AXS SMART APEX 2 Vers. 1.0-27
 R.H. Blessing, Acta Cryst. (1995) A51 33-38 
;
_exptl_crystal_colour colorless
_exptl_crystal_density_diffrn 0.925
_exptl_crystal_density_method 'not measured'
_exptl_crystal_description block
_exptl_crystal_F_000 3204
_exptl_crystal_size_max 0.26
_exptl_crystal_size_mid 0.18
_exptl_crystal_size_min 0.13
_refine_diff_density_max 0.769
_refine_diff_density_min -0.584
_refine_diff_density_rms 0.140
_refine_ls_extinction_coef 0.00062(10)
_refine_ls_extinction_expression Fc^*^=kFc[1+0.001xFc^2^\l^3^/sin(2\q)]^-1/4^
_refine_ls_extinction_method SHELXL
_refine_ls_goodness_of_fit_ref 1.064
_refine_ls_hydrogen_treatment
;
 Riding model on idealized geometrics 
 with the 1.2 fold (1.5 fold for methyl 
 groups) isotropic displacement 
 parameters of the equivalent Uij of the 
 corresponding carbon atom
;
_refine_ls_matrix_type full
_refine_ls_number_parameters 529
_refine_ls_number_reflns 13204
_refine_ls_number_restraints 0
_refine_ls_restrained_S_all 1.064
_refine_ls_R_factor_all 0.0989
_refine_ls_R_factor_gt 0.0738
_refine_ls_shift/su_max 0.001
_refine_ls_shift/su_mean 0.000
_refine_ls_structure_factor_coef Fsqd
_refine_ls_weighting_details 'calc w=1/[\s^2^(Fo^2^)+(0.1174P)^2^+53.5346P] where P=(Fo^2^+2Fc^2^)/3'
_refine_ls_weighting_scheme calc
_refine_ls_wR_factor_gt 0.2168
_refine_ls_wR_factor_ref 0.2344
_reflns_number_gt 9719
_reflns_number_total 13204
_reflns_threshold_expression >2sigma(I)
_cod_data_source_file om900373p_si_001.cif
_cod_data_source_block sar_109
_cod_original_sg_symbol_H-M C2/c
_cod_database_code 4069704

loop_
_symmetry_equiv_pos_as_xyz
'x, y, z'
'-x, y, -z+1/2'
'x+1/2, y+1/2, z'
'-x+1/2, y+1/2, -z+1/2'
'-x, -y, -z'
'x, -y, z-1/2'
'-x+1/2, -y+1/2, -z'
'x+1/2, -y+1/2, z-1/2'

loop_
_atom_site_label
_atom_site_type_symbol
_atom_site_fract_x
_atom_site_fract_y
_atom_site_fract_z
_atom_site_U_iso_or_equiv
_atom_site_adp_type
_atom_site_occupancy
_atom_site_symmetry_multiplicity
_atom_site_calc_flag
_atom_site_refinement_flags
Zn1 Zn 0.415463(17) 0.49332(3) 0.156480(18) 0.02879(15) Uani 1 1 d .
Zn2 Zn 0.497141(18) 0.35803(3) 0.151764(18) 0.02763(15) Uani 1 1 d .
N1 N 0.43667(12) 0.5287(2) 0.24042(13) 0.0262(6) Uani 1 1 d .
N2 N 0.49569(13) 0.4947(2) 0.16606(13) 0.0274(7) Uani 1 1 d .
N3 N 0.55194(12) 0.3238(2) 0.23326(13) 0.0258(6) Uani 1 1 d .
N4 N 0.42973(12) 0.3572(2) 0.17021(13) 0.0260(6) Uani 1 1 d .
C1 C 0.40286(15) 0.5935(3) 0.24890(17) 0.0304(8) Uani 1 1 d .
H1 H 0.4184 0.6093 0.2870 0.036 Uiso 1 1 d R
C2 C 0.34783(18) 0.5570(3) 0.2344(2) 0.0450(11) Uani 1 1 d .
H2A H 0.3501 0.5088 0.2574 0.054 Uiso 1 1 d R
H2B H 0.3330 0.5380 0.1970 0.054 Uiso 1 1 d R
C3 C 0.3109(2) 0.6250(4) 0.2403(3) 0.0606(16) Uani 1 1 d .
H3A H 0.3251 0.6427 0.2780 0.073 Uiso 1 1 d R
H3B H 0.2763 0.6016 0.2306 0.073 Uiso 1 1 d R
C4 C 0.3075(2) 0.7024(4) 0.2052(3) 0.0704(19) Uani 1 1 d .
H4A H 0.2848 0.7448 0.2097 0.084 Uiso 1 1 d R
H4B H 0.2924 0.6851 0.1674 0.084 Uiso 1 1 d R
C5 C 0.3622(2) 0.7393(3) 0.2203(3) 0.0540(13) Uani 1 1 d .
H5A H 0.3765 0.7589 0.2577 0.065 Uiso 1 1 d R
H5B H 0.3596 0.7874 0.1972 0.065 Uiso 1 1 d R
C6 C 0.39951(19) 0.6733(3) 0.2143(2) 0.0407(10) Uani 1 1 d .
H6A H 0.3868 0.6570 0.1764 0.049 Uiso 1 1 d R
H6B H 0.4342 0.6973 0.2258 0.049 Uiso 1 1 d R
C7 C 0.50848(17) 0.5587(3) 0.13303(16) 0.0308(8) Uani 1 1 d .
H7 H 0.5461 0.5598 0.1446 0.037 Uiso 1 1 d R
C8 C 0.49058(19) 0.6484(3) 0.13963(18) 0.0364(9) Uani 1 1 d .
H8A H 0.5054 0.6635 0.1778 0.044 Uiso 1 1 d R
H8B H 0.4527 0.6484 0.1260 0.044 Uiso 1 1 d R
C9 C 0.5068(2) 0.7140(3) 0.1077(2) 0.0489(12) Uani 1 1 d .
H9A H 0.5446 0.7139 0.1209 0.059 Uiso 1 1 d R
H9B H 0.4959 0.7701 0.1129 0.059 Uiso 1 1 d R
C10 C 0.4816(3) 0.6904(4) 0.0463(2) 0.0588(15) Uani 1 1 d .
H10A H 0.4926 0.7299 0.0260 0.071 Uiso 1 1 d R
H10B H 0.4438 0.6941 0.0327 0.071 Uiso 1 1 d R
C11 C 0.4959(3) 0.5987(3) 0.0378(2) 0.0546(14) Uani 1 1 d .
H11A H 0.5334 0.5964 0.0485 0.066 Uiso 1 1 d R
H11B H 0.4782 0.5839 -0.0004 0.066 Uiso 1 1 d R
C12 C 0.4814(2) 0.5344(3) 0.07191(18) 0.0411(10) Uani 1 1 d .
H12A H 0.4437 0.5339 0.0599 0.049 Uiso 1 1 d R
H12B H 0.4924 0.4782 0.0671 0.049 Uiso 1 1 d R
C13 C 0.59320(15) 0.2615(3) 0.23755(17) 0.0305(8) Uani 1 1 d .
H13A H 0.6139 0.2463 0.2771 0.037 Uiso 1 1 calc R
C14 C 0.56821(18) 0.1806(3) 0.2055(2) 0.0394(10) Uani 1 1 d .
H14A H 0.5461 0.1953 0.1681 0.047 Uiso 1 1 d R
H14B H 0.5463 0.1548 0.2209 0.047 Uiso 1 1 d R
C15 C 0.6103(2) 0.1175(3) 0.2062(3) 0.0542(14) Uani 1 1 d .
H15A H 0.5935 0.0679 0.1850 0.065 Uiso 1 1 d R
H15B H 0.6312 0.0999 0.2434 0.065 Uiso 1 1 d R
C16 C 0.6459(2) 0.1584(4) 0.1837(3) 0.0660(17) Uani 1 1 d .
H16A H 0.6249 0.1738 0.1447 0.079 Uiso 1 1 calc R
H16B H 0.6735 0.1172 0.1855 0.079 Uiso 1 1 calc R
C17 C 0.6721(2) 0.2385(4) 0.2165(3) 0.0603(15) Uani 1 1 d .
H17A H 0.6938 0.2648 0.2011 0.072 Uiso 1 1 d R
H17B H 0.6945 0.2228 0.2537 0.072 Uiso 1 1 d R
C18 C 0.63051(18) 0.3027(3) 0.2164(2) 0.0439(11) Uani 1 1 d .
H18A H 0.6477 0.3509 0.2391 0.053 Uiso 1 1 d R
H18B H 0.6103 0.3229 0.1797 0.053 Uiso 1 1 d R
C19 C 0.38805(16) 0.2928(3) 0.13985(16) 0.0324(9) Uani 1 1 d .
H19 H 0.3616 0.2934 0.1538 0.039 Uiso 1 1 d R
C20 C 0.41139(18) 0.2024(3) 0.14661(18) 0.0383(10) Uani 1 1 d .
H20A H 0.4286 0.1879 0.1849 0.046 Uiso 1 1 d R
H20B H 0.4374 0.2010 0.1321 0.046 Uiso 1 1 d R
C21 C 0.3680(3) 0.1375(4) 0.1159(3) 0.0610(16) Uani 1 1 d .
H21A H 0.3426 0.1377 0.1313 0.073 Uiso 1 1 d R
H21B H 0.3830 0.0813 0.1204 0.073 Uiso 1 1 d R
C22 C 0.3395(3) 0.1603(4) 0.0549(3) 0.0692(18) Uani 1 1 d .
H22A H 0.3108 0.1213 0.0368 0.083 Uiso 1 1 d R
H22B H 0.3640 0.1544 0.0386 0.083 Uiso 1 1 d R
C23 C 0.3182(2) 0.2510(4) 0.0473(2) 0.0617(16) Uani 1 1 d .
H23A H 0.2900 0.2545 0.0603 0.074 Uiso 1 1 calc R
H23B H 0.3023 0.2654 0.0077 0.074 Uiso 1 1 calc R
C24 C 0.36222(19) 0.3172(3) 0.07912(19) 0.0459(11) Uani 1 1 d .
H24A H 0.3884 0.3172 0.0648 0.055 Uiso 1 1 d R
H24B H 0.3475 0.3736 0.0750 0.055 Uiso 1 1 d R
C25 C 0.3525(2) 0.5367(3) 0.09307(19) 0.0465(12) Uani 1 1 d .
H25A H 0.3343 0.5772 0.1057 0.070 Uiso 1 1 d R
H25B H 0.3635 0.5641 0.0677 0.070 Uiso 1 1 d R
H25C H 0.3292 0.4902 0.0750 0.070 Uiso 1 1 d R
C26 C 0.4980(2) 0.3087(3) 0.08432(19) 0.0438(11) Uani 1 1 d .
H26A H 0.5268 0.2691 0.0942 0.066 Uiso 1 1 d R
H26B H 0.4651 0.2797 0.0636 0.066 Uiso 1 1 d R
H26C H 0.5024 0.3538 0.0625 0.066 Uiso 1 1 d R
C27 C 0.45313(14) 0.3612(2) 0.22541(15) 0.0232(7) Uani 1 1 d .
C28 C 0.47756(14) 0.4910(2) 0.27880(15) 0.0227(7) Uani 1 1 d .
C29 C 0.5000 0.4260(3) 0.2500 0.0207(9) Uani 1 2 d S
C41 C 0.7515(6) 0.5182(15) 0.1390(11) 0.147(11) Uani 0.50 1 d P
H41A H 0.7857 0.5117 0.1390 0.176 Uiso 0.50 1 d PR
H41B H 0.7563 0.5493 0.1715 0.176 Uiso 0.50 1 d PR
C42 C 0.7302(6) 0.4312(9) 0.1369(7) 0.087(5) Uani 0.50 1 d P
H42A H 0.7363 0.3940 0.1118 0.105 Uiso 0.50 1 d PR
H42B H 0.7494 0.4087 0.1733 0.105 Uiso 0.50 1 d PR
C43 C 0.6764(7) 0.4316(10) 0.1246(10) 0.104(7) Uani 0.50 1 d P
H43A H 0.6721 0.4477 0.1570 0.125 Uiso 0.50 1 d PR
H43B H 0.6633 0.3743 0.1155 0.125 Uiso 0.50 1 d PR
C44 C 0.6439(7) 0.4824(16) 0.0811(12) 0.143(10) Uani 0.50 1 d P
H44A H 0.6117 0.4912 0.0850 0.172 Uiso 0.50 1 d PR
H44B H 0.6347 0.4504 0.0479 0.172 Uiso 0.50 1 d PR
C45 C 0.6614(6) 0.5671(12) 0.0745(8) 0.103(6) Uani 0.50 1 d P
H45A H 0.6536 0.6087 0.0962 0.124 Uiso 0.50 1 d PR
H45B H 0.6417 0.5820 0.0366 0.124 Uiso 0.50 1 d PR
C46 C 0.7185(7) 0.5704(13) 0.0886(11) 0.138(10) Uani 0.50 1 d P
H46A H 0.7301 0.6286 0.0950 0.165 Uiso 0.50 1 d PR
H46B H 0.7236 0.5504 0.0574 0.165 Uiso 0.50 1 d PR
C61 C 0.4666(5) 0.9288(7) -0.0289(5) 0.064(3) Uani 0.50 1 d P
H61A H 0.4339 0.9591 -0.0477 0.077 Uiso 0.50 1 d PR
H61B H 0.4604 0.8695 -0.0386 0.077 Uiso 0.50 1 d PR
C62 C 0.4850(5) 0.9409(7) 0.0328(5) 0.053(3) Uani 0.50 1 d P
H62A H 0.5186 0.9133 0.0521 0.064 Uiso 0.50 1 d PR
H62B H 0.4602 0.9167 0.0449 0.064 Uiso 0.50 1 d PR
C63 C 0.4937(5) 1.0352(7) 0.0470(5) 0.055(3) Uani 0.50 1 d P
H63A H 0.5037 1.0466 0.0852 0.066 Uiso 0.50 1 d PR
H63B H 0.4603 1.0624 0.0261 0.066 Uiso 0.50 1 d PR
C71 C 0.6943(13) 0.8353(12) 0.0997(7) 0.137(11) Uani 0.50 1 d P
H71 H 0.7049 0.8069 0.0744 0.165 Uiso 0.50 1 d PR
C72 C 0.6444(8) 0.8258(10) 0.1014(10) 0.123(10) Uani 0.50 1 d P
H72 H 0.6174 0.8029 0.0682 0.148 Uiso 0.50 1 d PR
C73 C 0.6349(4) 0.8677(15) 0.1417(6) 0.101(7) Uani 0.50 1 d P
H73 H 0.6008 0.8577 0.1414 0.121 Uiso 0.50 1 d PR
C74 C 0.6763(6) 0.9035(7) 0.1857(7) 0.073(4) Uani 0.50 1 d P
H74 H 0.6678 0.9323 0.2124 0.088 Uiso 0.50 1 d PR
C75 C 0.7276(4) 0.9067(8) 0.1890(5) 0.062(4) Uani 0.50 1 d P
H75 H 0.7552 0.9300 0.2216 0.075 Uiso 0.50 1 d PR
C76 C 0.7397(5) 0.8791(12) 0.1465(6) 0.080(5) Uani 0.50 1 d P
H76 H 0.7742 0.8891 0.1479 0.096 Uiso 0.50 1 d PR
C81 C 0.5319(18) 0.9263(16) 0.3100(8) 0.202(19) Uani 0.50 1 d P
H81 H 0.5507 0.9269 0.3493 0.242 Uiso 0.50 1 d PR
C82 C 0.5575(8) 0.9381(10) 0.2712(12) 0.114(7) Uani 0.50 1 d P
H82 H 0.5936 0.9546 0.2846 0.137 Uiso 0.50 1 d PR
C83 C 0.5277(10) 0.9246(10) 0.2167(10) 0.096(7) Uani 0.50 1 d P
H83 H 0.5476 0.9103 0.1963 0.115 Uiso 0.50 1 d PR
C91 C 0.6799(8) 0.1107(11) -0.0414(8) 0.103(6) Uani 0.50 1 d P
H91A H 0.6595 0.0756 -0.0725 0.124 Uiso 0.50 1 d PR
H91B H 0.7152 0.1141 -0.0390 0.124 Uiso 0.50 1 d PR
C92 C 0.6815(7) 0.0654(7) 0.0082(6) 0.076(4) Uani 0.50 1 d P
H92A H 0.7043 0.0166 0.0157 0.091 Uiso 0.50 1 d PR
H92B H 0.6467 0.0450 0.0010 0.091 Uiso 0.50 1 d PR
C93 C 0.6972(6) 0.1164(8) 0.0575(5) 0.076(4) Uani 0.50 1 d P
H93A H 0.7346 0.1256 0.0700 0.091 Uiso 0.50 1 d PR
H93B H 0.6920 0.0865 0.0860 0.091 Uiso 0.50 1 d PR
C94 C 0.6725(6) 0.2009(7) 0.0478(5) 0.062(3) Uani 0.50 1 d P
H94A H 0.6892 0.2350 0.0803 0.074 Uiso 0.50 1 d PR
H94B H 0.6362 0.1927 0.0412 0.074 Uiso 0.50 1 d PR
C95 C 0.6736(5) 0.2477(7) 0.0002(5) 0.059(3) Uani 0.50 1 d P
H95A H 0.7096 0.2639 0.0097 0.070 Uiso 0.50 1 d PR
H95B H 0.6530 0.2990 -0.0064 0.070 Uiso 0.50 1 d PR
C96 C 0.6554(7) 0.1951(8) -0.0501(5) 0.075(4) Uani 0.50 1 d P
H96A H 0.6176 0.1909 -0.0651 0.090 Uiso 0.50 1 d PR
H96B H 0.6644 0.2236 -0.0766 0.090 Uiso 0.50 1 d PR

loop_
_atom_site_aniso_label
_atom_site_aniso_U_11
_atom_site_aniso_U_22
_atom_site_aniso_U_33
_atom_site_aniso_U_23
_atom_site_aniso_U_13
_atom_site_aniso_U_12
Zn1 0.0272(2) 0.0319(3) 0.0243(2) 0.00220(17) 0.00813(18) 0.00506(17)
Zn2 0.0336(2) 0.0299(3) 0.0223(2) -0.00112(17) 0.01464(18) 0.00263(18)
N1 0.0261(15) 0.0279(16) 0.0285(16) -0.0006(13) 0.0152(13) 0.0021(12)
N2 0.0345(17) 0.0290(17) 0.0228(15) 0.0052(12) 0.0160(13) 0.0022(13)
N3 0.0243(14) 0.0295(16) 0.0243(15) 0.0008(12) 0.0110(12) 0.0047(12)
N4 0.0260(15) 0.0283(16) 0.0200(14) -0.0034(12) 0.0061(12) -0.0019(12)
C1 0.0322(19) 0.029(2) 0.035(2) -0.0025(16) 0.0196(16) 0.0048(16)
C2 0.036(2) 0.043(3) 0.064(3) -0.006(2) 0.029(2) -0.001(2)
C3 0.036(3) 0.060(3) 0.098(5) -0.010(3) 0.040(3) 0.005(2)
C4 0.046(3) 0.067(4) 0.092(5) -0.003(4) 0.023(3) 0.028(3)
C5 0.062(3) 0.038(3) 0.065(3) 0.008(2) 0.031(3) 0.020(2)
C6 0.047(3) 0.033(2) 0.049(3) 0.0043(19) 0.027(2) 0.0087(19)
C7 0.039(2) 0.031(2) 0.0272(19) 0.0056(15) 0.0192(16) 0.0024(16)
C8 0.047(2) 0.035(2) 0.031(2) -0.0022(17) 0.0206(19) -0.0029(18)
C9 0.079(4) 0.032(2) 0.049(3) 0.006(2) 0.039(3) 0.001(2)
C10 0.098(5) 0.045(3) 0.049(3) 0.018(2) 0.047(3) 0.010(3)
C11 0.098(4) 0.044(3) 0.039(3) 0.008(2) 0.046(3) 0.005(3)
C12 0.064(3) 0.035(2) 0.029(2) 0.0023(18) 0.024(2) 0.001(2)
C13 0.0285(18) 0.031(2) 0.034(2) -0.0006(16) 0.0155(16) 0.0073(15)
C14 0.038(2) 0.030(2) 0.052(3) -0.0062(19) 0.020(2) 0.0008(17)
C15 0.053(3) 0.040(3) 0.070(4) -0.012(2) 0.026(3) 0.014(2)
C16 0.057(3) 0.068(4) 0.086(5) -0.015(3) 0.042(3) 0.021(3)
C17 0.037(3) 0.063(4) 0.089(4) 0.001(3) 0.035(3) 0.011(2)
C18 0.032(2) 0.047(3) 0.059(3) -0.005(2) 0.026(2) 0.0029(19)
C19 0.0283(18) 0.036(2) 0.0275(19) -0.0046(16) 0.0068(15) -0.0049(16)
C20 0.040(2) 0.039(2) 0.031(2) -0.0100(18) 0.0110(17) -0.0082(18)
C21 0.067(4) 0.043(3) 0.060(3) -0.019(3) 0.014(3) -0.020(3)
C22 0.075(4) 0.061(4) 0.051(3) -0.024(3) 0.008(3) -0.022(3)
C23 0.049(3) 0.071(4) 0.040(3) -0.016(3) -0.005(2) -0.014(3)
C24 0.040(2) 0.051(3) 0.029(2) -0.004(2) -0.0014(18) -0.003(2)
C25 0.044(3) 0.049(3) 0.033(2) 0.003(2) 0.0035(19) 0.012(2)
C26 0.068(3) 0.039(2) 0.032(2) -0.0001(19) 0.029(2) 0.006(2)
C27 0.0229(16) 0.0240(18) 0.0241(17) -0.0004(13) 0.0114(13) 0.0011(13)
C28 0.0250(16) 0.0214(17) 0.0251(17) -0.0012(13) 0.0141(14) -0.0034(13)
C29 0.018(2) 0.024(2) 0.020(2) 0.000 0.0079(17) 0.000
C41 0.045(8) 0.137(18) 0.18(2) 0.036(16) -0.024(11) -0.036(10)
C42 0.092(10) 0.061(8) 0.114(12) 0.058(9) 0.050(9) 0.024(7)
C43 0.113(13) 0.063(9) 0.19(2) 0.049(11) 0.113(15) 0.006(9)
C44 0.052(9) 0.134(19) 0.23(3) -0.004(19) 0.042(14) -0.040(11)
C45 0.074(10) 0.093(12) 0.110(13) 0.050(10) 0.009(9) 0.023(9)
C46 0.085(11) 0.109(14) 0.22(2) 0.101(16) 0.062(14) -0.007(10)
C61 0.060(7) 0.030(5) 0.081(8) -0.004(5) 0.010(6) -0.016(5)
C62 0.053(6) 0.041(5) 0.066(7) 0.019(5) 0.026(5) -0.010(5)
C63 0.070(7) 0.052(6) 0.049(6) -0.002(5) 0.030(5) 0.003(5)
C71 0.30(3) 0.093(13) 0.069(11) -0.028(9) 0.126(18) -0.013(17)
C72 0.082(11) 0.051(8) 0.132(17) -0.028(9) -0.054(11) -0.006(8)
C73 0.024(5) 0.20(2) 0.062(8) 0.051(11) 0.006(5) -0.030(8)
C74 0.093(9) 0.044(6) 0.128(12) -0.034(7) 0.091(10) -0.017(6)
C75 0.023(4) 0.081(8) 0.069(7) -0.045(6) 0.005(4) -0.006(5)
C76 0.041(6) 0.139(14) 0.070(8) 0.033(9) 0.032(6) 0.027(7)
C81 0.37(5) 0.116(18) 0.066(11) -0.004(11) 0.05(2) -0.16(3)
C82 0.101(13) 0.056(9) 0.20(2) 0.009(13) 0.077(16) 0.041(9)
C83 0.151(17) 0.059(9) 0.132(16) -0.041(10) 0.114(15) -0.050(11)
C91 0.154(17) 0.084(11) 0.113(13) -0.061(10) 0.097(13) -0.032(11)
C92 0.103(11) 0.027(5) 0.092(10) -0.004(6) 0.035(9) 0.014(6)
C93 0.106(11) 0.044(6) 0.059(7) 0.007(6) 0.016(7) 0.028(7)
C94 0.092(9) 0.037(6) 0.061(7) 0.004(5) 0.036(7) 0.007(6)
C95 0.071(7) 0.031(5) 0.080(8) -0.005(5) 0.039(6) -0.001(5)
C96 0.120(12) 0.052(7) 0.055(7) 0.021(6) 0.038(8) 0.009(7)

loop_
_atom_type_symbol
_atom_type_description
_atom_type_scat_dispersion_real
_atom_type_scat_dispersion_imag
_atom_type_scat_source
C C 0.0033 0.0016 'International Tables Vol C Tables 4.2.6.8 and 6.1.1.4'
H H 0.0000 0.0000 'International Tables Vol C Tables 4.2.6.8 and 6.1.1.4'
N N 0.0061 0.0033 'International Tables Vol C Tables 4.2.6.8 and 6.1.1.4'
Zn Zn 0.2839 1.4301 'International Tables Vol C Tables 4.2.6.8 and 6.1.1.4'

loop_
_geom_angle_atom_site_label_1
_geom_angle_atom_site_label_2
_geom_angle_atom_site_label_3
_geom_angle
_geom_angle_site_symmetry_1
_geom_angle_site_symmetry_3
C25 Zn1 N2 126.88(19) . .
C25 Zn1 N1 124.31(18) . .
N2 Zn1 N1 93.73(12) . .
C25 Zn1 N4 121.05(18) . .
N2 Zn1 N4 83.27(12) . .
N1 Zn1 N4 97.24(12) . .
C25 Zn1 Zn2 126.07(16) . .
N2 Zn1 Zn2 43.54(9) . .
N1 Zn1 Zn2 109.59(9) . .
N4 Zn1 Zn2 42.62(9) . .
C26 Zn2 N3 123.98(18) . .
C26 Zn2 N4 124.35(19) . .
N3 Zn2 N4 94.39(12) . .
C26 Zn2 N2 123.58(17) . .
N3 Zn2 N2 97.12(12) . .
N4 Zn2 N2 83.14(12) . .
C26 Zn2 Zn1 126.10(15) . .
N3 Zn2 Zn1 109.91(9) . .
N4 Zn2 Zn1 43.33(9) . .
N2 Zn2 Zn1 42.68(9) . .
C28 N1 C1 126.3(3) . .
C28 N1 Zn1 118.0(2) . .
C1 N1 Zn1 115.7(2) . .
C28 N2 C7 121.8(3) 2_655 .
C28 N2 Zn1 101.1(2) 2_655 .
C7 N2 Zn1 116.2(2) . .
C28 N2 Zn2 96.2(2) 2_655 .
C7 N2 Zn2 122.1(2) . .
Zn1 N2 Zn2 93.78(13) . .
C27 N3 C13 126.1(3) 2_655 .
C27 N3 Zn2 117.8(2) 2_655 .
C13 N3 Zn2 116.1(2) . .
C27 N4 C19 122.3(3) . .
C27 N4 Zn2 101.2(2) . .
C19 N4 Zn2 115.7(2) . .
C27 N4 Zn1 96.3(2) . .
C19 N4 Zn1 121.8(2) . .
Zn2 N4 Zn1 94.05(13) . .
N1 C1 C2 110.2(3) . .
N1 C1 C6 110.2(3) . .
C2 C1 C6 110.8(4) . .
C1 C2 C3 111.2(4) . .
C4 C3 C2 111.0(5) . .
C3 C4 C5 110.5(5) . .
C4 C5 C6 111.7(5) . .
C5 C6 C1 110.8(4) . .
N2 C7 C8 112.2(3) . .
N2 C7 C12 109.9(3) . .
C8 C7 C12 108.4(3) . .
C9 C8 C7 111.3(4) . .
C8 C9 C10 109.4(4) . .
C11 C10 C9 110.8(4) . .
C12 C11 C10 111.9(4) . .
C11 C12 C7 110.1(4) . .
N3 C13 C14 110.5(3) . .
N3 C13 C18 109.0(3) . .
C14 C13 C18 111.2(4) . .
C13 C14 C15 111.5(4) . .
C16 C15 C14 110.8(5) . .
C15 C16 C17 110.5(5) . .
C16 C17 C18 111.1(4) . .
C13 C18 C17 111.0(4) . .
N4 C19 C24 108.6(4) . .
N4 C19 C20 111.4(3) . .
C24 C19 C20 109.9(4) . .
C21 C20 C19 110.5(4) . .
C20 C21 C22 110.8(5) . .
C23 C22 C21 110.9(5) . .
C22 C23 C24 112.1(5) . .
C19 C24 C23 108.9(4) . .
N3 C27 N4 137.3(3) 2_655 .
N3 C27 C29 107.6(3) 2_655 .
N4 C27 C29 115.0(3) . .
N1 C28 N2 137.4(4) . 2_655
N1 C28 C29 107.6(3) . .
N2 C28 C29 115.0(3) 2_655 .
C27 C29 C27 99.1(4) 2_655 .
C27 C29 C28 101.06(18) 2_655 2_655
C27 C29 C28 130.78(19) . 2_655
C27 C29 C28 130.78(19) 2_655 .
C27 C29 C28 101.06(18) . .
C28 C29 C28 98.7(4) 2_655 .
C42 C41 C46 112.4(15) . .
C43 C42 C41 112.4(14) . .
C44 C43 C42 116.9(13) . .
C43 C44 C45 119.8(16) . .
C44 C45 C46 112.5(15) . .
C45 C46 C41 113.0(15) . .
C63 C61 C62 110.8(9) 5_675 .
C63 C62 C61 109.8(9) . .
C61 C63 C62 110.1(9) 5_675 .
C72 C71 C76 120.3(13) . .
C73 C72 C71 119.4(12) . .
C74 C73 C72 119.8(12) . .
C73 C74 C75 122.1(12) . .
C76 C75 C74 122.5(11) . .
C75 C76 C71 114.4(12) . .
C83 C81 C82 115.3(18) 2_655 .
C83 C82 C81 118(2) . .
C82 C83 C81 123.8(16) . 2_655
C96 C91 C92 114.1(11) . .
C93 C92 C91 116.0(12) . .
C92 C93 C94 113.5(11) . .
C93 C94 C95 114.7(11) . .
C96 C95 C94 112.9(10) . .
C91 C96 C95 113.7(12) . .

loop_
_geom_bond_atom_site_label_1
_geom_bond_atom_site_label_2
_geom_bond_distance
_geom_bond_site_symmetry_2
Zn1 C25 1.979(4) .
Zn1 N2 2.145(3) .
Zn1 N1 2.151(3) .
Zn1 N4 2.172(3) .
Zn1 Zn2 3.1574(6) .
Zn2 C26 1.983(4) .
Zn2 N3 2.141(3) .
Zn2 N4 2.143(3) .
Zn2 N2 2.180(3) .
N1 C28 1.311(5) .
N1 C1 1.470(5) .
N2 C28 1.350(5) 2_655
N2 C7 1.482(5) .
N3 C27 1.318(5) 2_655
N3 C13 1.477(5) .
N4 C27 1.346(5) .
N4 C19 1.495(5) .
C1 C2 1.528(6) .
C1 C6 1.538(6) .
C2 C3 1.537(7) .
C3 C4 1.514(10) .
C4 C5 1.519(9) .
C5 C6 1.525(6) .
C7 C8 1.528(6) .
C7 C12 1.538(6) .
C8 C9 1.528(6) .
C9 C10 1.541(8) .
C10 C11 1.535(8) .
C11 C12 1.530(6) .
C13 C14 1.526(6) .
C13 C18 1.528(6) .
C14 C15 1.530(6) .
C15 C16 1.511(9) .
C16 C17 1.531(9) .
C17 C18 1.537(7) .
C19 C24 1.529(6) .
C19 C20 1.537(6) .
C20 C21 1.529(6) .
C21 C22 1.531(9) .
C22 C23 1.521(9) .
C23 C24 1.557(7) .
C27 N3 1.318(5) 2_655
C27 C29 1.564(5) .
C28 N2 1.350(5) 2_655
C28 C29 1.564(5) .
C29 C27 1.564(5) 2_655
C29 C28 1.564(5) 2_655
C41 C42 1.48(2) .
C41 C46 1.52(3) .
C42 C43 1.40(2) .
C43 C44 1.39(3) .
C44 C45 1.45(3) .
C45 C46 1.48(2) .
C61 C63 1.501(18) 5_675
C61 C62 1.528(18) .
C62 C63 1.520(16) .
C63 C61 1.501(18) 5_675
C71 C72 1.42(3) .
C71 C76 1.52(3) .
C72 C73 1.39(3) .
C73 C74 1.37(2) .
C74 C75 1.399(15) .
C75 C76 1.394(18) .
C81 C83 1.51(4) 2_655
C81 C82 1.51(4) .
C82 C83 1.36(3) .
C83 C81 1.51(4) 2_655
C91 C96 1.46(2) .
C91 C92 1.50(2) .
C92 C93 1.448(19) .
C93 C94 1.465(16) .
C94 C95 1.488(17) .
C95 C96 1.480(18) .
